data_4133673
loop_
_publ_author_name
'Jiang, Xuanfeng'
'Cui, Xunzhe'
'Duncan, Andrew J. E.'
'Li, Liang'
'Hughes, Russell P.'
'Staples, Richard J.'
'Alexandrov, Eugeny V.'
'Proserpio, Davide M.'
'Wu, Yuyang'
'Ke, Chenfeng'

_publ_section_title
;
 Topochemical Synthesis of Single-Crystalline Hydrogen-Bonded Cross-Linked
 Organic Frameworks and Their Guest-Induced Elastic Expansion.
;
_journal_issue 27
_journal_name_full 'Journal of the American Chemical Society'
_journal_page_first 10915
_journal_page_last 10923
_journal_paper_doi 10.1021/jacs.9b05232
_journal_volume 141
_journal_year 2019
_chemical_formula_moiety 'C34 H25 N12 S2'
_chemical_formula_sum 'C34 H25 N12 S2'
_chemical_formula_weight 665.78
_chemical_name_common HCOF-3
_space_group_crystal_system orthorhombic
_space_group_IT_number 70
_space_group_name_Hall '-F 2uv 2vw'
_space_group_name_H-M_alt 'F d d d :2'
_atom_sites_solution_hydrogens mixed
_atom_sites_solution_primary dual
_audit_creation_date 2019-04-08
_audit_creation_method
;
Olex2 1.2
(compiled 2018.05.29 svn.r3508 for OlexSys, GUI svn.r5506)
;
_cell_angle_alpha 90
_cell_angle_beta 90
_cell_angle_gamma 90
_cell_formula_units_Z 32
_cell_length_a 20.2514(2)
_cell_length_b 35.0504(2)
_cell_length_c 42.5407(2)
_cell_measurement_reflns_used 49222
_cell_measurement_temperature 100(2)
_cell_measurement_theta_max 24.4250
_cell_measurement_theta_min 1.5990
_cell_volume 30196.2(4)
_computing_cell_refinement 'CrysAlisPro 1.171.39.36a (Rigaku OD, 2017)'
_computing_data_collection 'CrysAlisPro 1.171.39.36a (Rigaku OD, 2017)'
_computing_data_reduction 'CrysAlisPro 1.171.39.36a (Rigaku OD, 2017)'
_computing_molecular_graphics 'Olex2 (Dolomanov et al., 2009)'
_computing_publication_material 'Olex2 (Dolomanov et al., 2009)'
_computing_structure_refinement 'ShelXL (Sheldrick, 2015)'
_computing_structure_solution 'ShelXT (Sheldrick, 2015)'
_diffrn_ambient_temperature 100(2)
_diffrn_detector 'CCD plate'
_diffrn_measured_fraction_theta_full 0.997
_diffrn_measured_fraction_theta_max 0.997
_diffrn_measurement_details
;
List of Runs (angles in degrees, time in seconds):

  # Type    Start    End  Width  t~exp~   \w     \q     \k     \f   Frames
--------------------------------------------------------------------------
  1  \f      0.00 360.00   0.20    0.10   0.00   0.00   0.00    --  1800
;
_diffrn_measurement_device 'abstract diffractometer'
_diffrn_measurement_device_type 'dectris-CrysAlisPro-abstract goniometer imported dectris images'
_diffrn_measurement_method \w
_diffrn_orient_matrix_type 'CrysAlisPro convention (1999,Acta A55,543-557)'
_diffrn_orient_matrix_UB_11 0.0137907000
_diffrn_orient_matrix_UB_12 0.0023623000
_diffrn_orient_matrix_UB_13 -0.0128591000
_diffrn_orient_matrix_UB_21 -0.0264970000
_diffrn_orient_matrix_UB_22 0.0054291000
_diffrn_orient_matrix_UB_23 -0.0057714000
_diffrn_orient_matrix_UB_31 0.0066632000
_diffrn_orient_matrix_UB_32 0.0166693000
_diffrn_orient_matrix_UB_33 0.0037016000
_diffrn_radiation_monochromator synchrotron
_diffrn_radiation_probe x-ray
_diffrn_radiation_type synchrotron
_diffrn_radiation_wavelength 0.61992
_diffrn_reflns_av_R_equivalents 0.0588
_diffrn_reflns_av_unetI/netI 0.0253
_diffrn_reflns_Laue_measured_fraction_full 0.997
_diffrn_reflns_Laue_measured_fraction_max 0.997
_diffrn_reflns_limit_h_max 26
_diffrn_reflns_limit_h_min -26
_diffrn_reflns_limit_k_max 45
_diffrn_reflns_limit_k_min -45
_diffrn_reflns_limit_l_max 55
_diffrn_reflns_limit_l_min -55
_diffrn_reflns_number 118202
_diffrn_reflns_point_group_measured_fraction_full 0.997
_diffrn_reflns_point_group_measured_fraction_max 0.997
_diffrn_reflns_theta_full 21.836
_diffrn_reflns_theta_max 23.999
_diffrn_reflns_theta_min 1.611
_diffrn_source
;
Advanced Light Source, station 11.3.1
;
_exptl_absorpt_coefficient_mu 0.163
_exptl_absorpt_correction_T_max 1.00000
_exptl_absorpt_correction_T_min 0.77430
_exptl_absorpt_correction_type multi-scan
_exptl_absorpt_process_details
;
CrysAlisPro 1.171.39.36a (Rigaku Oxford Diffraction, 2017)
Empirical absorption correction using spherical harmonics,
 implemented in SCALE3 ABSPACK scaling algorithm.
;
_exptl_crystal_colour yellow
_exptl_crystal_colour_primary yellow
_exptl_crystal_density_diffrn 1.172
_exptl_crystal_description block
_exptl_crystal_F_000 11040
_exptl_crystal_size_max 0.15
_exptl_crystal_size_mid 0.1
_exptl_crystal_size_min 0.1
_refine_diff_density_max 1.199
_refine_diff_density_min -0.885
_refine_diff_density_rms 0.209
_refine_ls_extinction_method none
_refine_ls_goodness_of_fit_ref 2.248
_refine_ls_hydrogen_treatment mixed
_refine_ls_matrix_type full
_refine_ls_number_parameters 473
_refine_ls_number_reflns 8915
_refine_ls_number_restraints 470
_refine_ls_restrained_S_all 2.275
_refine_ls_R_factor_all 0.1723
_refine_ls_R_factor_gt 0.1676
_refine_ls_shift/su_max 0.003
_refine_ls_shift/su_mean 0.001
_refine_ls_structure_factor_coef Fsqd
_refine_ls_weighting_details 'w=1/[\s^2^(Fo^2^)+(0.2000P)^2^] where P=(Fo^2^+2Fc^2^)/3'
_refine_ls_weighting_scheme calc
_refine_ls_wR_factor_gt 0.4469
_refine_ls_wR_factor_ref 0.4597
_reflns_Friedel_coverage 0.000
_reflns_number_gt 7615
_reflns_number_total 8915
_reflns_threshold_expression 'I > 2\s(I)'
_cod_data_source_file ja9b05232_si_005.cif
_cod_data_source_block 10ck
_cod_depositor_comments
;
The following automatic conversions were performed:

data item '_exptl_absorpt_correction_type' value 'Multi-scan' was
changed to 'multi-scan' in accordance with the
/home/saulius/struct/COD-crude-data/automatic-downloads/DataCite-retrospective/ACS/depositions/lib/dictionaries/cif_core.dic
dictionary named 'cif_core.dic' version 2.4.2 last updated on
2011-04-26.

Automatic conversion script
Id: cif_fix_values 6909 2019-04-08 15:41:33Z antanas 
;
_cod_original_sg_symbol_H-M 'F d d d'
_cod_database_code 4133673
_shelx_shelxl_version_number 2018/3
_shelx_space_group_comment
;
The symmetry employed for this shelxl refinement is uniquely defined
by the following loop, which should always be used as a source of
symmetry information in preference to the above space-group names.
They are only intended as comments.
;
_olex2_refinement_description
;
1. Fixed Uiso
 At 1.2 times of:
  All C(H) groups, All C(H,H) groups, All C(H,H,H,H) groups, All N(H) groups
2. Restrained distances
 N2-H2
 0.99 with sigma of 0.02
 H12-N12
 1.01 with sigma of 0.02
 C24B-C25B
 1.54 with sigma of 0.02
 S2B-C25B
 1.82 with sigma of 0.02
 C32B-C32A
 1.54 with sigma of 0.02
 C28-C27
 1.54 with sigma of 0.02
 S1-C28
 1.82 with sigma of 0.02
 C33-S1
 1.82 with sigma of 0.02
 S1-C33
 1.82 with sigma of 0.02
 C33_$2-C34
 1.54 with sigma of 0.02
 C27-C26
 1.54 with sigma of 0.02
 C29-C30
 1.54 with sigma of 0.02
 C30_$3-C31_$3
 1.54 with sigma of 0.02
 C30_$4-C31_$4
 1.54 with sigma of 0.02
 C30-C31
 1.54 with sigma of 0.02
 S2A-C25A
 1.82 with sigma of 0.02
 S2A-C32B
 1.82 with sigma of 0.02
 S2B-C24B
 2.74 with sigma of 0.04
 C32B-C32B_$1
 2.5 with sigma of 0.04
 C27-S1
 2.74 with sigma of 0.04
 S1_$2-C34
 2.74 with sigma of 0.04
 C28-C33
 2.96 with sigma of 0.04
 C33_$2-C33
 2.5 with sigma of 0.04
 C28-C26
 2.5 with sigma of 0.04
 C31_$3-C29_$3
 2.51 with sigma of 0.04
 C31-C29
 2.51 with sigma of 0.04
 C24A-S2A
 2.74 with sigma of 0.04
 C32B-C25A
 2.96 with sigma of 0.04
 H2-C11 \\sim H2-C17
 with sigma of 0.02
 C20-H9 \\sim H9-C16
 with sigma of 0.02
 C14-H1 \\sim C5-H1
 with sigma of 0.02
 C25B-C24B \\sim C24B-C23
 with sigma of 0.02
 C28-S1 \\sim S1-C33
 with sigma of 0.02
 C26-C27 \\sim C27-C28
 with sigma of 0.02
 C19-H12 \\sim H12-C29
 with sigma of 0.02
 C25A-C24A \\sim C24A-C23
 with sigma of 0.02
 S2A-C25A \\sim S2B-C25B
 with sigma of 0.02
 C25B-S2B \\sim C25A-S2A
 with sigma of 0.02
 S2A-C32B \\sim C32B-S2B
 with sigma of 0.02
3. Uiso/Uaniso restraints and constraints
C24B \\sim C25B: within 2A with sigma of 0.04 and sigma for terminal atoms of
0.08
C24B \\sim C24A: within 2A with sigma of 0.04 and sigma for terminal atoms of
0.08
C32B \\sim S2B: within 2A with sigma of 0.04 and sigma for terminal atoms of
0.08
C32A \\sim C32B: within 2A with sigma of 0.04 and sigma for terminal atoms of
0.08
C27 \\sim C28: within 2A with sigma of 0.04 and sigma for terminal atoms of 0.08
S1 \\sim C33: within 2A with sigma of 0.04 and sigma for terminal atoms of 0.08
C33 \\sim C34: within 2A with sigma of 0.04 and sigma for terminal atoms of 0.08
C27 \\sim C26: within 2A with sigma of 0.04 and sigma for terminal atoms of 0.08
S2B \\sim S2A: within 2A with sigma of 0.04 and sigma for terminal atoms of 0.08
C25B \\sim C25A: within 2A with sigma of 0.04 and sigma for terminal atoms of
0.08
C32B \\sim S2A: within 2A with sigma of 0.04 and sigma for terminal atoms of
0.08
4. Rigid body (RIGU) restrains
 All non-hydrogen atoms
 with sigma for 1-2 distances of 0.004 and sigma for 1-3 distances of 0.004
5. Others
 Sof(H23C)=Sof(H23D)=Sof(S2A)=Sof(C24A)=Sof(C25A)=1-FVAR(1)
 Sof(H23A)=Sof(H23B)=Sof(S2B)=Sof(C24B)=Sof(C25B)=FVAR(1)
6.a Secondary CH2 refined with riding coordinates:
 C20(H20A,H20B), C23(H23A,H23B), C23(H23C,H23D), C29(H29A,H29B), C26(H26A,H26B)
6.b Aromatic/amide H refined with riding coordinates:
 N9(H9), N10(H10), N11(H11), C3(H3), C4(H4), C6(H6), C7(H7), C9(H9A),
 C10(H10A), C12(H12A), C13(H13), C21(H21)
6.c X=CH2 refined with riding coordinates:
 C22(H22A,H22B)
;
_olex2_submission_special_instructions 'No special instructions were received'

loop_
_space_group_symop_operation_xyz
'x, y, z'
'-x+3/4, -y+3/4, z'
'-x+3/4, y, -z+3/4'
'x, -y+3/4, -z+3/4'
'x, y+1/2, z+1/2'
'-x+3/4, -y+5/4, z+1/2'
'-x+3/4, y+1/2, -z+5/4'
'x, -y+5/4, -z+5/4'
'x+1/2, y, z+1/2'
'-x+5/4, -y+3/4, z+1/2'
'-x+5/4, y, -z+5/4'
'x+1/2, -y+3/4, -z+5/4'
'x+1/2, y+1/2, z'
'-x+5/4, -y+5/4, z'
'-x+5/4, y+1/2, -z+3/4'
'x+1/2, -y+5/4, -z+3/4'
'-x, -y, -z'
'x-3/4, y-3/4, -z'
'x-3/4, -y, z-3/4'
'-x, y-3/4, z-3/4'
'-x, -y+1/2, -z+1/2'
'x-3/4, y-1/4, -z+1/2'
'x-3/4, -y+1/2, z-1/4'
'-x, y-1/4, z-1/4'
'-x+1/2, -y, -z+1/2'
'x-1/4, y-3/4, -z+1/2'
'x-1/4, -y, z-1/4'
'-x+1/2, y-3/4, z-1/4'
'-x+1/2, -y+1/2, -z'
'x-1/4, y-1/4, -z'
'x-1/4, -y+1/2, z-3/4'
'-x+1/2, y-1/4, z-3/4'

loop_
_atom_site_label
_atom_site_type_symbol
_atom_site_fract_x
_atom_site_fract_y
_atom_site_fract_z
_atom_site_U_iso_or_equiv
_atom_site_adp_type
_atom_site_occupancy
_atom_site_site_symmetry_order
_atom_site_calc_flag
_atom_site_refinement_flags_posn
_atom_site_refinement_flags_adp
_atom_site_refinement_flags_occupancy
_atom_site_disorder_assembly
_atom_site_disorder_group
S1 S -0.2409(7) 0.5676(4) 0.3555(3) 0.503(9) Uani 1 1 d D U . . .
N1 N 0.09991(10) 0.52126(6) 0.31781(4) 0.0626(5) Uani 1 1 d . U . . .
H1 H 0.0888(10) 0.4955(10) 0.3182(7) 0.075 Uiso 1 1 d DR . . . .
N2 N 0.30420(11) 0.54934(6) 0.51458(4) 0.0637(5) Uani 1 1 d D U . . .
H2 H 0.2837(15) 0.5261(6) 0.5213(4) 0.084(9) Uiso 1 1 d D . . . .
N3 N 0.00440(10) 0.52783(6) 0.29082(5) 0.0653(5) Uani 1 1 d . U . . .
N4 N -0.02808(12) 0.58926(7) 0.27181(5) 0.0747(6) Uani 1 1 d . U . . .
N5 N 0.07278(10) 0.58203(5) 0.30076(4) 0.0602(5) Uani 1 1 d . U . . .
N6 N 0.31681(11) 0.56062(5) 0.56672(4) 0.0631(5) Uani 1 1 d . U . . .
N7 N 0.37694(14) 0.61525(6) 0.58427(5) 0.0758(6) Uani 1 1 d . U . . .
N8 N 0.36855(13) 0.60115(6) 0.52942(4) 0.0715(6) Uani 1 1 d . U . . .
N9 N 0.04432(13) 0.63966(6) 0.28081(6) 0.0746(6) Uani 1 1 d . U . . .
H9 H 0.079833 0.647165 0.290994 0.090 Uiso 1 1 calc DR . . . .
N10 N 0.32797(17) 0.57601(7) 0.61921(5) 0.0911(8) Uani 1 1 d . U . . .
H10 H 0.345248 0.591070 0.633576 0.109 Uiso 1 1 calc R . . . .
N11 N -0.09468(15) 0.53651(9) 0.26539(9) 0.0995(10) Uani 1 1 d . U . . .
H11 H -0.094934 0.512087 0.260612 0.119 Uiso 1 1 calc R . . A .
N12 N 0.4332(2) 0.64952(9) 0.54647(7) 0.1132(13) Uani 1 1 d D U . . .
H12 H 0.4564(11) 0.6496(6) 0.5255(5) 0.069(7) Uiso 1 1 d D . . . .
C1 C 0.34496(11) 0.54339(6) 0.38155(4) 0.0574(5) Uani 1 1 d . U . . .
C2 C 0.28270(11) 0.53939(6) 0.36298(4) 0.0562(5) Uani 1 1 d . U . . .
C3 C 0.27021(12) 0.50651(6) 0.34539(5) 0.0633(6) Uani 1 1 d . U . . .
H3 H 0.303179 0.487333 0.343797 0.076 Uiso 1 1 calc R . . . .
C4 C 0.20995(12) 0.50157(6) 0.33019(5) 0.0636(6) Uani 1 1 d . U . . .
H4 H 0.202141 0.479021 0.318362 0.076 Uiso 1 1 calc R . . . .
C5 C 0.16113(11) 0.52932(6) 0.33215(4) 0.0576(5) Uani 1 1 d D U . . .
C6 C 0.17328(13) 0.56243(7) 0.34915(5) 0.0656(6) Uani 1 1 d . U . . .
H6 H 0.140840 0.581972 0.350145 0.079 Uiso 1 1 calc R . . . .
C7 C 0.23303(14) 0.56680(7) 0.36466(5) 0.0671(6) Uani 1 1 d . U . . .
H7 H 0.240303 0.589160 0.376795 0.081 Uiso 1 1 calc R . . . .
C8 C 0.33460(11) 0.54563(6) 0.41637(4) 0.0588(5) Uani 1 1 d . U . . .
C9 C 0.2970(2) 0.52029(10) 0.43176(6) 0.0992(12) Uani 1 1 d . U . . .
H9A H 0.274943 0.500991 0.420130 0.119 Uiso 1 1 calc R . . B 1
C10 C 0.2894(2) 0.52140(10) 0.46424(6) 0.1068(13) Uani 1 1 d . U . . .
H10A H 0.266003 0.501416 0.474425 0.128 Uiso 1 1 calc R . . C 1
C11 C 0.31451(12) 0.55036(7) 0.48175(4) 0.0611(6) Uani 1 1 d D U . . .
C12 C 0.35088(18) 0.57874(7) 0.46588(5) 0.0819(9) Uani 1 1 d . U . . .
H12A H 0.369122 0.599651 0.477128 0.098 Uiso 1 1 calc R . . . .
C13 C 0.3597(2) 0.57572(8) 0.43352(5) 0.0888(10) Uani 1 1 d . U . . .
H13 H 0.383836 0.595051 0.422887 0.107 Uiso 1 1 calc R . . . .
C14 C 0.05802(11) 0.54516(6) 0.30275(4) 0.0573(5) Uani 1 1 d D U . . .
C15 C -0.03741(14) 0.55213(8) 0.27648(6) 0.0728(7) Uani 1 1 d . U . . .
C16 C 0.02812(13) 0.60285(7) 0.28434(5) 0.0656(6) Uani 1 1 d D U . . .
C17 C 0.33091(12) 0.57199(6) 0.53725(4) 0.0605(6) Uani 1 1 d D U . . .
C18 C 0.34011(15) 0.58407(7) 0.58905(5) 0.0692(7) Uani 1 1 d . U . . .
C19 C 0.39182(16) 0.62141(8) 0.55407(6) 0.0778(8) Uani 1 1 d D U . . .
C20 C 0.0116(2) 0.66846(9) 0.26267(11) 0.1105(14) Uani 1 1 d D U . . .
H20A H -0.001929 0.689440 0.276858 0.133 Uiso 1 1 calc R . . . .
H20B H -0.028980 0.657413 0.253400 0.133 Uiso 1 1 calc R . . . .
C21 C 0.0531(4) 0.68453(18) 0.23692(16) 0.153(2) Uani 1 1 d . U . . .
H21 H 0.066589 0.668037 0.220402 0.184 Uiso 1 1 calc R . . . .
C22 C 0.0722(4) 0.7209(2) 0.2359(2) 0.167(3) Uani 1 1 d . U . . .
H22A H 0.059364 0.737921 0.252173 0.200 Uiso 1 1 calc R . . . .
H22B H 0.098662 0.729705 0.219002 0.200 Uiso 1 1 calc R . . . .
C23 C 0.2886(4) 0.54441(14) 0.62975(8) 0.154(3) Uani 1 1 d D U . . .
H23A H 0.312219 0.520153 0.625745 0.185 Uiso 0.374(14) 1 calc R . . D 1
H23B H 0.246288 0.543817 0.618112 0.185 Uiso 0.374(14) 1 calc R . . D 1
H23C H 0.311667 0.531434 0.647265 0.185 Uiso 0.626(14) 1 calc R . . D 2
H23D H 0.283886 0.525842 0.612351 0.185 Uiso 0.626(14) 1 calc R . . D 2
C27 C -0.1920(7) 0.5705(6) 0.2903(4) 0.304(8) Uani 1 1 d D U . . .
C28 C -0.1831(11) 0.5573(8) 0.3234(4) 0.360(11) Uani 1 1 d D U . . .
C29 C 0.4663(3) 0.67473(14) 0.56855(11) 0.136(2) Uani 1 1 d D U . . .
H29A H 0.470216 0.700411 0.559050 0.163 Uiso 1 1 calc R . . . .
H29B H 0.438917 0.677078 0.587738 0.163 Uiso 1 1 calc R . . . .
C30 C 0.5291(6) 0.6617(3) 0.5769(4) 0.266(7) Uani 1 1 d D U . . .
C32A C 0.125000 0.625000 0.6763(11) 0.53(2) Uani 1 2 d DS TU P D .
C32B C 0.1102(11) 0.5906(5) 0.6984(8) 0.497(17) Uani 1 1 d D U . . .
C33 C -0.1848(8) 0.5707(7) 0.3889(4) 0.397(12) Uani 1 1 d D U . . .
C34 C -0.125000 0.5847(8) 0.375000 0.383(15) Uani 1 2 d DS TU P . .
S2B S 0.1842(14) 0.5647(14) 0.7079(6) 0.476(17) Uani 0.374(14) 1 d D U . D 1
C24B C 0.2759(12) 0.5487(8) 0.6638(3) 0.193(9) Uani 0.374(14) 1 d D U . D 1
C25B C 0.2017(13) 0.5521(14) 0.6677(8) 0.265(12) Uani 0.374(14) 1 d D U . D 1
S2A S 0.1962(8) 0.6038(8) 0.6961(5) 0.505(16) Uani 0.626(14) 1 d D U . D 2
C24A C 0.2158(12) 0.5575(6) 0.6415(5) 0.255(8) Uani 0.626(14) 1 d D U . D 2
C25A C 0.2306(11) 0.5981(8) 0.6577(6) 0.296(11) Uani 0.626(14) 1 d D U . D 2
C26 C -0.1557(3) 0.5584(2) 0.2610(2) 0.167(3) Uani 1 1 d D U . E 2
H26A H -0.186244 0.542880 0.248086 0.200 Uiso 1 1 calc R . . E 2
H26B H -0.144950 0.581599 0.248825 0.200 Uiso 1 1 calc R . . E 2
C31 C 0.5947(7) 0.6739(5) 0.5875(5) 0.292(9) Uani 1 1 d D U . F 1

loop_
_atom_site_aniso_label
_atom_site_aniso_U_11
_atom_site_aniso_U_22
_atom_site_aniso_U_33
_atom_site_aniso_U_23
_atom_site_aniso_U_13
_atom_site_aniso_U_12
S1 0.516(16) 0.469(14) 0.526(19) 0.115(13) 0.101(14) 0.175(12)
N1 0.0854(12) 0.0607(10) 0.0417(10) 0.0025(7) -0.0113(8) 0.0091(8)
N2 0.0966(13) 0.0695(11) 0.0249(9) -0.0011(6) -0.0003(7) -0.0170(9)
N3 0.0843(11) 0.0702(11) 0.0413(10) -0.0046(7) -0.0096(8) 0.0094(8)
N4 0.0979(14) 0.0711(12) 0.0551(12) -0.0061(9) -0.0215(10) 0.0197(10)
N5 0.0841(11) 0.0602(9) 0.0363(9) -0.0040(7) -0.0064(7) 0.0158(8)
N6 0.1032(13) 0.0623(10) 0.0239(8) -0.0018(6) 0.0037(7) -0.0104(8)
N7 0.1254(17) 0.0691(11) 0.0330(10) -0.0146(7) 0.0072(9) -0.0181(11)
N8 0.1185(16) 0.0688(11) 0.0273(9) -0.0086(7) 0.0118(9) -0.0204(10)
N9 0.1041(15) 0.0573(10) 0.0624(13) -0.0022(8) -0.0219(11) 0.0165(9)
N10 0.173(3) 0.0754(13) 0.0248(9) -0.0062(8) 0.0054(11) -0.0175(14)
N11 0.1079(18) 0.0861(16) 0.104(2) -0.0132(15) -0.0411(16) 0.0084(13)
N12 0.188(3) 0.0944(18) 0.0568(14) -0.0246(13) 0.0316(17) -0.067(2)
C1 0.0886(13) 0.0605(11) 0.0232(9) -0.0013(6) -0.0056(7) -0.0013(8)
C2 0.0863(12) 0.0597(10) 0.0227(8) -0.0003(6) -0.0057(7) 0.0019(8)
C3 0.0850(13) 0.0635(11) 0.0412(11) -0.0096(8) -0.0119(9) 0.0135(9)
C4 0.0899(14) 0.0591(11) 0.0419(11) -0.0102(8) -0.0147(9) 0.0124(9)
C5 0.0863(12) 0.0576(10) 0.0289(9) -0.0004(7) -0.0081(8) 0.0101(8)
C6 0.0939(14) 0.0622(11) 0.0407(10) -0.0086(8) -0.0115(9) 0.0162(10)
C7 0.1036(16) 0.0612(11) 0.0366(10) -0.0094(8) -0.0141(10) 0.0105(10)
C8 0.0862(13) 0.0678(12) 0.0225(9) -0.0030(7) -0.0022(7) -0.0023(9)
C9 0.166(3) 0.101(2) 0.0301(12) -0.0107(11) 0.0038(13) -0.062(2)
C10 0.182(3) 0.108(2) 0.0303(12) -0.0072(12) 0.0112(15) -0.083(2)
C11 0.0899(13) 0.0703(12) 0.0232(9) -0.0025(7) -0.0023(8) -0.0110(10)
C12 0.154(3) 0.0637(12) 0.0284(11) -0.0046(8) 0.0082(12) -0.0203(13)
C13 0.172(3) 0.0683(13) 0.0262(11) -0.0012(8) 0.0092(13) -0.0261(15)
C14 0.0767(11) 0.0641(11) 0.0310(9) -0.0026(7) -0.0015(7) 0.0118(8)
C15 0.0895(15) 0.0768(14) 0.0521(13) -0.0095(10) -0.0155(11) 0.0160(11)
C16 0.0940(14) 0.0635(11) 0.0392(10) -0.0071(8) -0.0110(9) 0.0211(10)
C17 0.0971(14) 0.0609(11) 0.0234(9) -0.0027(7) 0.0058(8) -0.0049(9)
C18 0.1202(18) 0.0622(11) 0.0253(10) -0.0052(8) 0.0030(9) -0.0056(11)
C19 0.126(2) 0.0694(13) 0.0380(12) -0.0126(9) 0.0130(11) -0.0264(13)
C20 0.159(3) 0.0659(15) 0.107(3) 0.0031(15) -0.067(2) 0.0211(17)
C21 0.227(6) 0.121(3) 0.112(4) 0.042(3) -0.065(4) -0.004(4)
C22 0.222(7) 0.142(4) 0.136(5) 0.040(4) -0.065(5) -0.024(4)
C23 0.309(7) 0.116(3) 0.0374(15) -0.0046(16) 0.037(3) -0.078(4)
C27 0.230(10) 0.331(15) 0.350(15) 0.064(14) 0.096(13) 0.120(11)
C28 0.323(18) 0.45(3) 0.310(15) 0.017(17) 0.079(17) 0.159(17)
C29 0.204(5) 0.118(3) 0.085(3) -0.041(2) 0.037(3) -0.086(3)
C30 0.239(8) 0.222(10) 0.338(16) -0.173(11) -0.054(9) -0.014(7)
C32A 0.45(4) 0.67(6) 0.48(5) 0.000 0.000 0.09(4)
C32B 0.38(2) 0.69(5) 0.43(3) -0.02(2) 0.117(18) 0.13(3)
C33 0.51(3) 0.38(2) 0.300(18) -0.027(17) 0.251(18) -0.038(17)
C34 0.48(3) 0.29(2) 0.38(3) 0.000 0.22(3) 0.000
S2B 0.37(2) 0.66(5) 0.40(3) 0.00(3) 0.126(19) 0.15(3)
C24B 0.253(16) 0.27(2) 0.059(6) 0.005(9) 0.053(9) -0.082(15)
C25B 0.265(18) 0.29(3) 0.24(2) -0.02(2) 0.070(17) -0.01(2)
S2A 0.398(17) 0.69(4) 0.43(2) -0.02(2) 0.038(16) 0.12(2)
C24A 0.286(15) 0.290(18) 0.191(18) 0.007(14) 0.058(15) -0.076(13)
C25A 0.228(16) 0.31(2) 0.35(3) -0.08(2) 0.065(18) 0.003(15)
C26 0.141(4) 0.144(5) 0.216(8) -0.002(5) -0.062(4) 0.010(3)
C31 0.292(13) 0.231(13) 0.35(2) 0.074(13) -0.105(15) -0.065(11)

loop_
_atom_type_symbol
_atom_type_description
_atom_type_scat_dispersion_real
_atom_type_scat_dispersion_imag
_atom_type_scat_source
C C 0.0023 0.0012 'International Tables Vol C Tables 4.2.6.8 and 6.1.1.4'
H H 0.0000 0.0000 'International Tables Vol C Tables 4.2.6.8 and 6.1.1.4'
N N 0.0045 0.0024 'International Tables Vol C Tables 4.2.6.8 and 6.1.1.4'
S S 0.1246 0.1234 'International Tables Vol C Tables 4.2.6.8 and 6.1.1.4'

loop_
_geom_angle_atom_site_label_1
_geom_angle_atom_site_label_2
_geom_angle_atom_site_label_3
_geom_angle
_geom_angle_site_symmetry_1
_geom_angle_site_symmetry_3
C33 S1 C28 101.2(10) . .
C14 N1 C5 129.2(2) . .
C17 N2 C11 128.83(19) . .
C14 N3 C15 113.2(2) . .
C15 N4 C16 114.1(2) . .
C14 N5 C16 114.0(2) . .
C18 N6 C17 113.79(19) . .
C19 N7 C18 113.8(2) . .
C17 N8 C19 114.40(19) . .
C16 N9 C20 128.7(3) . .
C18 N10 C23 124.4(3) . .
C15 N11 C26 123.4(4) . .
C19 N12 C29 125.6(3) . .
C1 C1 C2 123.1(2) 3 .
C1 C1 C8 122.6(2) 3 .
C2 C1 C8 114.18(19) . .
C3 C2 C1 120.88(19) . .
C7 C2 C1 121.16(19) . .
C7 C2 C3 117.8(2) . .
C4 C3 C2 120.69(19) . .
C5 C4 C3 120.6(2) . .
C4 C5 N1 117.33(19) . .
C6 C5 N1 123.2(2) . .
C6 C5 C4 119.4(2) . .
C7 C6 C5 119.6(2) . .
C6 C7 C2 122.0(2) . .
C9 C8 C1 121.8(2) . .
C9 C8 C13 117.2(2) . .
C13 C8 C1 120.8(2) . .
C8 C9 C10 122.0(2) . .
C11 C10 C9 121.6(2) . .
C10 C11 N2 117.9(2) . .
C10 C11 C12 117.4(2) . .
C12 C11 N2 124.63(19) . .
C13 C12 C11 119.1(2) . .
C8 C13 C12 122.3(2) . .
N3 C14 N1 113.9(2) . .
N5 C14 N1 119.4(2) . .
N5 C14 N3 126.65(19) . .
N3 C15 N11 115.9(3) . .
N4 C15 N3 126.7(2) . .
N4 C15 N11 117.4(2) . .
N4 C16 N5 125.3(2) . .
N9 C16 N4 120.3(2) . .
N9 C16 N5 114.4(2) . .
N6 C17 N2 113.75(19) . .
N8 C17 N2 120.20(18) . .
N8 C17 N6 126.0(2) . .
N7 C18 N6 126.0(2) . .
N10 C18 N6 119.1(2) . .
N10 C18 N7 114.9(2) . .
N7 C19 N8 125.6(2) . .
N12 C19 N7 119.6(2) . .
N12 C19 N8 114.8(2) . .
N9 C20 C21 113.6(4) . .
C22 C21 C20 123.2(8) . .
N10 C23 C24B 108.9(9) . .
N10 C23 C24A 112.5(8) . .
C28 C27 C26 129.3(11) . .
C27 C28 S1 124.4(13) . .
C30 C29 N12 112.7(5) . .
C29 C30 C31 144.0(11) . .
C32A C32A C32B 0(10) 14_455 14_455
C32A C32A C32B 0(10) 14_455 .
C32A C32A S2A 0(10) 14_455 14_455
C32B C32A C32B 106(3) 14_455 .
C32B C32A S2A 63.8(11) 14_455 14_455
C32B C32A S2A 83.3(19) . 14_455
C32A C32B C32A 0(3) 14_455 .
C32A C32B S2B 111.5(18) 14_455 .
C32A C32B S2B 111.5(18) . .
C32A C32B S2A 65.4(12) . .
C32A C32B S2A 53.4(13) . 14_455
C32A C32B S2A 65.4(12) 14_455 .
C32A C32B S2A 53.4(13) 14_455 14_455
S2B C32B S2A 150(2) . 14_455
S2A C32B S2A 105.3(12) . 14_455
C34 C33 S1 103.1(11) . .
C33 C34 C33 140(3) . 3_455
C32B S2B C25B 94.3(18) . .
C23 C24B C25B 106.8(19) . .
C24B C25B S2B 108.7(18) . .
C32B S2A C32B 74.4(12) . 14_455
C25A S2A C32B 113.4(16) . .
C25A C24A C23 102.2(15) . .
C24A C25A S2A 114.7(19) . .
N11 C26 C27 117.0(7) . .

loop_
_geom_bond_atom_site_label_1
_geom_bond_atom_site_label_2
_geom_bond_distance
_geom_bond_site_symmetry_2
S1 C28 1.836(12) .
S1 C33 1.821(12) .
N1 C5 1.410(3) .
N1 C14 1.353(3) .
N2 C11 1.413(2) .
N2 C17 1.361(3) .
N3 C14 1.344(3) .
N3 C15 1.347(3) .
N4 C15 1.330(4) .
N4 C16 1.344(4) .
N5 C14 1.329(3) .
N5 C16 1.356(3) .
N6 C17 1.346(2) .
N6 C18 1.342(3) .
N7 C18 1.339(3) .
N7 C19 1.337(3) .
N8 C17 1.318(3) .
N8 C19 1.351(3) .
N9 C16 1.340(3) .
N9 C20 1.433(3) .
N10 C18 1.336(3) .
N10 C23 1.436(5) .
N11 C15 1.367(4) .
N11 C26 1.466(7) .
N12 C19 1.334(4) .
N12 C29 1.452(5) .
C1 C1 1.338(5) 3
C1 C2 1.495(3) .
C1 C8 1.498(2) .
C2 C3 1.397(3) .
C2 C7 1.393(3) .
C3 C4 1.392(3) .
C4 C5 1.390(3) .
C5 C6 1.389(3) .
C6 C7 1.386(4) .
C8 C9 1.340(4) .
C8 C13 1.379(3) .
C9 C10 1.391(3) .
C10 C11 1.358(3) .
C11 C12 1.410(3) .
C12 C13 1.392(3) .
C20 C21 1.492(9) .
C21 C22 1.331(10) .
C23 C24B 1.478(13) .
C23 C24A 1.62(2) .
C27 C28 1.492(12) .
C27 C26 1.505(11) .
C29 C30 1.397(11) .
C30 C31 1.466(10) .
C32A C32A 0.00(10) 14_455
C32A C32B 1.559(19) 14_455
C32A C32B 1.559(19) .
C32A S2A 1.83(3) 14_455
C32B S2B 1.80(3) .
C32B S2A 1.803(18) .
C32B S2A 2.26(3) 14_455
C33 C34 1.434(14) .
S2B C25B 1.800(16) .
C24B C25B 1.515(15) .
S2A C25A 1.789(15) .
C24A C25A 1.61(2) .

loop_
_geom_torsion_atom_site_label_1
_geom_torsion_atom_site_label_2
_geom_torsion_atom_site_label_3
_geom_torsion_atom_site_label_4
_geom_torsion
_geom_torsion_site_symmetry_1
_geom_torsion_site_symmetry_4
S1 C33 C34 C33 -91.1(12) . 3_455
N1 C5 C6 C7 174.8(2) . .
N2 C11 C12 C13 177.5(3) . .
N9 C20 C21 C22 -116.0(6) . .
N10 C23 C24B C25B 118(2) . .
N10 C23 C24A C25A -35.8(18) . .
N12 C29 C30 C31 152(3) . .
C1 C1 C2 C3 61.8(2) 3 .
C1 C1 C2 C7 -123.46(18) 3 .
C1 C1 C8 C9 -127.5(3) 3 .
C1 C1 C8 C13 57.3(3) 3 .
C1 C2 C3 C4 174.8(2) . .
C1 C2 C7 C6 -175.9(2) . .
C1 C8 C9 C10 177.4(4) . .
C1 C8 C13 C12 179.9(3) . .
C2 C1 C8 C9 49.9(4) . .
C2 C1 C8 C13 -125.3(3) . .
C2 C3 C4 C5 0.2(4) . .
C3 C2 C7 C6 -1.0(4) . .
C3 C4 C5 N1 -176.1(2) . .
C3 C4 C5 C6 0.8(4) . .
C4 C5 C6 C7 -1.9(4) . .
C5 N1 C14 N3 177.9(2) . .
C5 N1 C14 N5 -1.4(3) . .
C5 C6 C7 C2 2.1(4) . .
C7 C2 C3 C4 -0.1(3) . .
C8 C1 C2 C3 -115.5(2) . .
C8 C1 C2 C7 59.2(3) . .
C8 C9 C10 C11 6.4(8) . .
C9 C8 C13 C12 4.5(6) . .
C9 C10 C11 N2 179.7(4) . .
C9 C10 C11 C12 -2.2(6) . .
C10 C11 C12 C13 -0.5(5) . .
C11 N2 C17 N6 -172.6(2) . .
C11 N2 C17 N8 5.2(4) . .
C11 C12 C13 C8 -0.7(6) . .
C13 C8 C9 C10 -7.2(6) . .
C14 N1 C5 C4 -144.5(2) . .
C14 N1 C5 C6 38.7(4) . .
C14 N3 C15 N4 4.3(4) . .
C14 N3 C15 N11 -176.5(3) . .
C14 N5 C16 N4 2.6(3) . .
C14 N5 C16 N9 -176.7(2) . .
C15 N3 C14 N1 178.7(2) . .
C15 N3 C14 N5 -2.0(3) . .
C15 N4 C16 N5 -0.7(4) . .
C15 N4 C16 N9 178.6(2) . .
C15 N11 C26 C27 -71.7(12) . .
C16 N4 C15 N3 -3.1(4) . .
C16 N4 C15 N11 177.7(3) . .
C16 N5 C14 N1 178.10(19) . .
C16 N5 C14 N3 -1.1(3) . .
C16 N9 C20 C21 -117.8(4) . .
C17 N2 C11 C10 171.0(3) . .
C17 N2 C11 C12 -6.9(4) . .
C17 N6 C18 N7 -3.2(4) . .
C17 N6 C18 N10 178.7(3) . .
C17 N8 C19 N7 -3.6(5) . .
C17 N8 C19 N12 176.0(3) . .
C18 N6 C17 N2 -176.6(2) . .
C18 N6 C17 N8 5.8(4) . .
C18 N7 C19 N8 5.8(5) . .
C18 N7 C19 N12 -173.9(3) . .
C18 N10 C23 C24B -169.5(12) . .
C18 N10 C23 C24A -104.1(10) . .
C19 N7 C18 N6 -2.1(5) . .
C19 N7 C18 N10 176.1(3) . .
C19 N8 C17 N2 179.8(3) . .
C19 N8 C17 N6 -2.7(4) . .
C19 N12 C29 C30 93.5(10) . .
C20 N9 C16 N4 -5.3(5) . .
C20 N9 C16 N5 174.1(3) . .
C23 N10 C18 N6 -2.9(6) . .
C23 N10 C18 N7 178.8(5) . .
C23 C24B C25B S2B -171(3) . .
C23 C24A C25A S2A -130.6(16) . .
C28 S1 C33 C34 31(2) . .
C28 C27 C26 N11 -13(3) . .
C29 N12 C19 N7 1.3(7) . .
C29 N12 C19 N8 -178.3(5) . .
C32A C32A C32B S2B 0.0(17) 14_455 .
C32A C32A C32B S2A 0.0(5) 14_455 .
C32A C32A C32B S2A 0(2) 14_455 14_455
C32A C32B S2B C25B -61(3) 14_455 .
C32A C32B S2B C25B -61(3) . .
C32A C32B S2A C32B 41.6(15) . 14_455
C32A C32B S2A C32B 41.6(15) 14_455 14_455
C32A C32B S2A C25A -63(2) . .
C32A C32B S2A C25A -63(2) 14_455 .
C32B C32A C32B C32A 0(100) 14_455 14_455
C32B C32A C32B S2B -90(2) 14_455 .
C32B C32A C32B S2A 60.3(10) 14_455 14_455
C32B C32A C32B S2A -74.2(14) 14_455 .
C32B S2B C25B C24B 150(3) . .
C32B S2A C25A C24A -130(2) 14_455 .
C32B S2A C25A C24A -49(3) . .
C33 S1 C28 C27 -147(3) . .
S2A C32A C32B C32A 0(100) 14_455 14_455
S2A C32A C32B S2A -135(2) 14_455 .
S2A C32B S2A C32B 5(2) 14_455 14_455
S2A C32B S2A C25A -99.7(19) 14_455 .
C26 N11 C15 N3 154.4(5) . .
C26 N11 C15 N4 -26.4(7) . .
C26 C27 C28 S1 -167.8(18) . .
